data_7007960
loop_
_publ_author_name
'Alcock, Nathaniel W.'
'Clarkson, Guy'
'Glover, Peter B.'
'Lawrance, Geoffrey A.'
'Moore, Peter'
'Napitupulu, Mery'

_publ_section_title
;
 Complexes of 2,6-bis[N-(2'-pyridylmethyl)carbamyl]pyridine: formation
 of mononuclear complexes, and self-assembly of double helical
 dinuclear and tetranuclear copper(II) and trinuclear nickel(II)
 complexes.
;
_journal_issue 3
_journal_name_full 'Dalton transactions (Cambridge, England : 2003)'
_journal_page_first 518
_journal_page_last 527
_journal_paper_doi 10.1039/b414251a
_journal_year 2005
_chemical_formula_sum 'C42 H42 Cu2 N10 O6.5'
_chemical_formula_weight 917.94
_chemical_name_systematic
;
?
;
_space_group_IT_number 2
_symmetry_cell_setting triclinic
_symmetry_space_group_name_Hall '-P 1'
_symmetry_space_group_name_H-M 'P -1'
_atom_sites_solution_hydrogens geom
_atom_sites_solution_primary direct
_atom_sites_solution_secondary difmap
_audit_creation_method SHELXL-97
_cell_angle_alpha 72.5980(10)
_cell_angle_beta 81.2180(10)
_cell_angle_gamma 88.8730(10)
_cell_formula_units_Z 4
_cell_length_a 12.2100(2)
_cell_length_b 17.9411(2)
_cell_length_c 19.74770(10)
_cell_measurement_reflns_used 7361
_cell_measurement_temperature 180(2)
_cell_measurement_theta_max 20
_cell_measurement_theta_min 3
_cell_volume 4078.00(9)
_computing_cell_refinement 'SAINT (Siemens, 1995)'
_computing_data_collection 'SMART (Siemens, 1994)'
_computing_data_reduction 'SAINT (Siemens, 1995)'
_computing_molecular_graphics 'SHELXTL (Sheldrick, 1997)'
_computing_publication_material 'SHELXTL (Sheldrick, 1997)'
_computing_structure_refinement 'SHELXL-97 (Sheldrick, 1997)'
_computing_structure_solution 'SHELXS-97 (Sheldrick, 1990)'
_diffrn_ambient_temperature 180(2)
_diffrn_detector_area_resol_mean 8.192
_diffrn_measured_fraction_theta_full 0.858
_diffrn_measured_fraction_theta_max 0.858
_diffrn_measurement_device_type 'Siemens SMART diffractometer'
_diffrn_measurement_method '\w scans'
_diffrn_radiation_monochromator graphite
_diffrn_radiation_source 'fine-focus sealed tube'
_diffrn_radiation_type MoK\a
_diffrn_radiation_wavelength 0.71073
_diffrn_reflns_av_R_equivalents 0.0212
_diffrn_reflns_av_sigmaI/netI 0.0647
_diffrn_reflns_limit_h_max 14
_diffrn_reflns_limit_h_min -16
_diffrn_reflns_limit_k_max 23
_diffrn_reflns_limit_k_min -24
_diffrn_reflns_limit_l_max 21
_diffrn_reflns_limit_l_min -26
_diffrn_reflns_number 26331
_diffrn_reflns_theta_full 29.13
_diffrn_reflns_theta_max 29.13
_diffrn_reflns_theta_min 1.87
_diffrn_standards_decay_% nil
_exptl_absorpt_coefficient_mu 1.106
_exptl_absorpt_correction_T_max 0.93
_exptl_absorpt_correction_T_min 0.70
_exptl_absorpt_correction_type multi-scan
_exptl_absorpt_process_details 'SADABS (Sheldrick, 1996)'
_exptl_crystal_colour green
_exptl_crystal_density_diffrn 1.495
_exptl_crystal_density_method 'not measured'
_exptl_crystal_description block
_exptl_crystal_F_000 1896
_exptl_crystal_size_max 0.40
_exptl_crystal_size_mid 0.40
_exptl_crystal_size_min 0.40
_refine_diff_density_max 0.545
_refine_diff_density_min -0.681
_refine_diff_density_rms 0.070
_refine_ls_extinction_coef 0.00014(8)
_refine_ls_extinction_expression Fc^*^=kFc[1+0.001xFc^2^\l^3^/sin(2\q)]^-1/4^
_refine_ls_extinction_method SHELXL
_refine_ls_goodness_of_fit_ref 0.978
_refine_ls_hydrogen_treatment mixed
_refine_ls_matrix_type full
_refine_ls_number_parameters 1137
_refine_ls_number_reflns 18850
_refine_ls_number_restraints 0
_refine_ls_restrained_S_all 0.978
_refine_ls_R_factor_all 0.0792
_refine_ls_R_factor_gt 0.0452
_refine_ls_shift/su_max 0.002
_refine_ls_shift/su_mean 0.000
_refine_ls_structure_factor_coef Fsqd
_refine_ls_weighting_details 'calc w=1/[\s^2^(Fo^2^)+(0.0571P)^2^+0.0000P] where P=(Fo^2^+2Fc^2^)/3'
_refine_ls_weighting_scheme calc
_refine_ls_wR_factor_gt 0.1018
_refine_ls_wR_factor_ref 0.1147
_reflns_number_gt 12814
_reflns_number_total 18850
_reflns_threshold_expression >2sigma(I)
_cod_data_source_file b414251a.txt
_cod_data_source_block cupmpc
_cod_depositor_comments
;
The following automatic conversions were performed:
'_symmetry_cell_setting' value 'Triclinic' changed to 'triclinic'
according to '/home/saulius/struct/CIF-dictionaries/cif_core.dic'
dictionary named 'cif_core.dic' version 2.4.1 from 2010-06-29.

Automatic conversion script
Id: cif_fix_enum 1527 2010-12-29 10:47:43Z saulius 
;
_cod_original_cell_volume 4078.01(8)
_cod_original_sg_symbol_H-M P-1
_cod_original_formula_sum 'C42 H42 Cu2 N10 O6.50'
_cod_database_code 7007960

loop_
_symmetry_equiv_pos_as_xyz
'x, y, z'
'-x, -y, -z'

loop_
_atom_site_label
_atom_site_type_symbol
_atom_site_fract_x
_atom_site_fract_y
_atom_site_fract_z
_atom_site_U_iso_or_equiv
_atom_site_adp_type
_atom_site_occupancy
_atom_site_symmetry_multiplicity
_atom_site_calc_flag
_atom_site_refinement_flags
_atom_site_disorder_assembly
_atom_site_disorder_group
Cu1 Cu 0.27078(3) 0.51795(2) 0.274252(17) 0.02305(9) Uani 1 1 d . . .
Cu2 Cu 0.83384(3) 1.12564(2) 0.272480(18) 0.02830(9) Uani 1 1 d . . .
Cu3 Cu 0.41040(3) 0.68595(2) 0.257201(18) 0.02685(9) Uani 1 1 d . . .
Cu4 Cu 0.69726(3) 0.97089(2) 0.255224(19) 0.02876(9) Uani 1 1 d . . .
N41 N 0.18731(18) 0.43869(13) 0.36560(12) 0.0254(5) Uani 1 1 d . . .
C42 C 0.2212(2) 0.36845(17) 0.40096(16) 0.0315(7) Uani 1 1 d . . .
H42A H 0.2909 0.3514 0.3834 0.038 Uiso 1 1 calc R . .
C43 C 0.1591(3) 0.31971(18) 0.46194(16) 0.0367(8) Uani 1 1 d . . .
H43A H 0.1851 0.2698 0.4854 0.044 Uiso 1 1 calc R . .
C44 C 0.0584(3) 0.3449(2) 0.48808(16) 0.0409(8) Uani 1 1 d . . .
H44A H 0.0145 0.3130 0.5304 0.049 Uiso 1 1 calc R . .
C45 C 0.0227(2) 0.4173(2) 0.45167(16) 0.0386(8) Uani 1 1 d . . .
H45A H -0.0463 0.4357 0.4689 0.046 Uiso 1 1 calc R . .
C46 C 0.0881(2) 0.46332(17) 0.38954(15) 0.0283(6) Uani 1 1 d . . .
C47 C 0.0528(2) 0.54056(19) 0.34516(16) 0.0342(7) Uani 1 1 d . . .
H47A H -0.0221 0.5351 0.3335 0.041 Uiso 1 1 calc R . .
H47B H 0.0498 0.5789 0.3724 0.041 Uiso 1 1 calc R . .
N48 N 0.13164(18) 0.56771(14) 0.27948(12) 0.0286(5) Uani 1 1 d . . .
C49 C 0.1066(2) 0.62763(18) 0.22703(16) 0.0332(7) Uani 1 1 d . . .
O410 O 0.01772(18) 0.66248(15) 0.22511(14) 0.0608(8) Uani 1 1 d . . .
C411 C 0.1990(2) 0.65073(16) 0.16409(16) 0.0291(6) Uani 1 1 d . . .
N412 N 0.30070(18) 0.62582(13) 0.17751(12) 0.0248(5) Uani 1 1 d . . .
C413 C 0.3857(2) 0.64410(16) 0.12203(15) 0.0256(6) Uani 1 1 d . . .
C414 C 0.3701(3) 0.68319(17) 0.05274(15) 0.0328(7) Uani 1 1 d . . .
H41A H 0.4299 0.6916 0.0142 0.039 Uiso 1 1 calc R . .
C415 C 0.2657(3) 0.70998(18) 0.04022(17) 0.0396(8) Uani 1 1 d . . .
H41B H 0.2538 0.7386 -0.0069 0.047 Uiso 1 1 calc R . .
C416 C 0.1792(3) 0.69485(18) 0.09674(17) 0.0381(8) Uani 1 1 d . . .
H41C H 0.1076 0.7143 0.0895 0.046 Uiso 1 1 calc R . .
C417 C 0.5020(2) 0.62781(16) 0.13945(15) 0.0256(6) Uani 1 1 d . . .
O418 O 0.57157(16) 0.60543(13) 0.09670(11) 0.0363(5) Uani 1 1 d . . .
N419 N 0.51884(18) 0.64399(13) 0.19792(12) 0.0232(5) Uani 1 1 d . . .
C420 C 0.6316(2) 0.63262(17) 0.21509(15) 0.0268(6) Uani 1 1 d . . .
H42B H 0.6847 0.6634 0.1735 0.032 Uiso 1 1 calc R . .
H42C H 0.6498 0.5768 0.2243 0.032 Uiso 1 1 calc R . .
C421 C 0.6429(2) 0.65739(15) 0.27974(14) 0.0240(6) Uani 1 1 d . . .
N422 N 0.55177(18) 0.68339(13) 0.31181(12) 0.0258(5) Uani 1 1 d . . .
C423 C 0.5581(3) 0.70364(17) 0.37139(16) 0.0321(7) Uani 1 1 d . . .
H42D H 0.4930 0.7210 0.3946 0.038 Uiso 1 1 calc R . .
C424 C 0.6540(3) 0.70047(18) 0.40021(17) 0.0373(7) Uani 1 1 d . . .
H42E H 0.6556 0.7157 0.4422 0.045 Uiso 1 1 calc R . .
C425 C 0.7489(3) 0.67443(18) 0.36656(16) 0.0359(7) Uani 1 1 d . . .
H42F H 0.8167 0.6718 0.3851 0.043 Uiso 1 1 calc R . .
C426 C 0.7431(2) 0.65236(17) 0.30560(16) 0.0314(7) Uani 1 1 d . . .
H42G H 0.8068 0.6341 0.2819 0.038 Uiso 1 1 calc R . .
N11 N 0.8599(2) 1.23226(14) 0.18545(13) 0.0326(6) Uani 1 1 d . . .
C12 C 0.9532(3) 1.2583(2) 0.13878(18) 0.0424(8) Uani 1 1 d . . .
H12A H 1.0185 1.2293 0.1460 0.051 Uiso 1 1 calc R . .
C13 C 0.9586(3) 1.3239(2) 0.0819(2) 0.0531(10) Uani 1 1 d . . .
H13A H 1.0256 1.3402 0.0495 0.064 Uiso 1 1 calc R . .
C14 C 0.8637(3) 1.3661(2) 0.0727(2) 0.0646(12) Uani 1 1 d . . .
H14A H 0.8644 1.4124 0.0336 0.077 Uiso 1 1 calc R . .
C15 C 0.7678(3) 1.3410(2) 0.1205(2) 0.0529(10) Uani 1 1 d . . .
H15A H 0.7023 1.3702 0.1152 0.063 Uiso 1 1 calc R . .
C16 C 0.7680(2) 1.27303(18) 0.17618(16) 0.0325(7) Uani 1 1 d . . .
C17 C 0.6652(2) 1.24117(18) 0.22939(17) 0.0364(7) Uani 1 1 d . . .
H17A H 0.6403 1.2793 0.2555 0.044 Uiso 1 1 calc R . .
H17B H 0.6051 1.2334 0.2035 0.044 Uiso 1 1 calc R . .
N18 N 0.68715(19) 1.16736(14) 0.28033(13) 0.0287(5) Uani 1 1 d . . .
C19 C 0.6122(2) 1.13792(19) 0.33742(17) 0.0331(7) Uani 1 1 d . . .
O110 O 0.52136(17) 1.16789(15) 0.35350(14) 0.0537(7) Uani 1 1 d . . .
C111 C 0.6445(2) 1.06385(18) 0.38873(15) 0.0299(7) Uani 1 1 d . . .
N112 N 0.70740(19) 1.01467(15) 0.36069(12) 0.0297(6) Uani 1 1 d . . .
C113 C 0.7421(2) 0.94994(18) 0.40659(16) 0.0316(7) Uani 1 1 d . . .
C114 C 0.7173(3) 0.9333(2) 0.48031(17) 0.0407(8) Uani 1 1 d . . .
H11A H 0.7447 0.8879 0.5111 0.049 Uiso 1 1 calc R . .
C115 C 0.6524(3) 0.9837(2) 0.50824(18) 0.0474(9) Uani 1 1 d . . .
H11B H 0.6339 0.9734 0.5587 0.057 Uiso 1 1 calc R . .
C116 C 0.6144(3) 1.0495(2) 0.46198(17) 0.0418(8) Uani 1 1 d . . .
H11C H 0.5682 1.0845 0.4802 0.050 Uiso 1 1 calc R . .
C117 C 0.8103(3) 0.89520(18) 0.37403(16) 0.0337(7) Uani 1 1 d . . .
O118 O 0.8709(2) 0.84794(14) 0.41057(13) 0.0503(6) Uani 1 1 d . . .
N119 N 0.79831(19) 0.90296(14) 0.30658(13) 0.0306(6) Uani 1 1 d . . .
C120 C 0.8696(2) 0.85678(17) 0.26989(17) 0.0326(7) Uani 1 1 d . . .
H12B H 0.8707 0.8025 0.3017 0.039 Uiso 1 1 calc R . .
H12C H 0.9463 0.8789 0.2580 0.039 Uiso 1 1 calc R . .
C121 C 0.8275(2) 0.85702(16) 0.20230(16) 0.0297(7) Uani 1 1 d . . .
N122 N 0.74728(19) 0.90784(13) 0.18310(13) 0.0281(5) Uani 1 1 d . . .
C123 C 0.7061(3) 0.91044(18) 0.12288(17) 0.0356(7) Uani 1 1 d . . .
H12D H 0.6500 0.9467 0.1089 0.043 Uiso 1 1 calc R . .
C124 C 0.7410(3) 0.86340(19) 0.08084(18) 0.0403(8) Uani 1 1 d . . .
H12E H 0.7095 0.8667 0.0389 0.048 Uiso 1 1 calc R . .
C125 C 0.8236(3) 0.81077(19) 0.10114(18) 0.0412(8) Uani 1 1 d . . .
H12F H 0.8493 0.7771 0.0733 0.049 Uiso 1 1 calc R . .
C126 C 0.8682(3) 0.80779(18) 0.16210(17) 0.0365(7) Uani 1 1 d . . .
H12G H 0.9256 0.7728 0.1763 0.044 Uiso 1 1 calc R . .
N21 N 0.53023(18) 0.94202(13) 0.31195(12) 0.0253(5) Uani 1 1 d . . .
C22 C 0.4949(2) 0.88418(17) 0.37257(16) 0.0314(7) Uani 1 1 d . . .
H22A H 0.5486 0.8527 0.3971 0.038 Uiso 1 1 calc R . .
C23 C 0.3856(3) 0.86867(19) 0.40049(17) 0.0388(8) Uani 1 1 d . . .
H23A H 0.3639 0.8269 0.4431 0.047 Uiso 1 1 calc R . .
C24 C 0.3070(3) 0.9150(2) 0.36560(17) 0.0392(8) Uani 1 1 d . . .
H24A H 0.2303 0.9054 0.3840 0.047 Uiso 1 1 calc R . .
C25 C 0.3411(2) 0.97530(18) 0.30370(16) 0.0326(7) Uani 1 1 d . . .
H25A H 0.2885 1.0078 0.2790 0.039 Uiso 1 1 calc R . .
C26 C 0.4545(2) 0.98743(16) 0.27830(14) 0.0247(6) Uani 1 1 d . . .
C27 C 0.4967(2) 1.05258(17) 0.21210(15) 0.0307(7) Uani 1 1 d . . .
H27A H 0.4615 1.0480 0.1715 0.037 Uiso 1 1 calc R . .
H27B H 0.4764 1.1033 0.2201 0.037 Uiso 1 1 calc R . .
N28 N 0.61700(18) 1.05022(13) 0.19404(12) 0.0273(5) Uani 1 1 d . . .
C29 C 0.6633(2) 1.09997(17) 0.13344(16) 0.0325(7) Uani 1 1 d . . .
O210 O 0.61605(18) 1.14942(14) 0.08885(12) 0.0497(7) Uani 1 1 d . . .
C211 C 0.7875(2) 1.09243(17) 0.11614(16) 0.0317(7) Uani 1 1 d . . .
N212 N 0.84515(19) 1.07396(14) 0.17167(13) 0.0318(6) Uani 1 1 d . . .
C213 C 0.9542(2) 1.06069(17) 0.15833(17) 0.0330(7) Uani 1 1 d . . .
C214 C 1.0069(3) 1.0633(2) 0.09057(19) 0.0433(8) Uani 1 1 d . . .
H21A H 1.0831 1.0511 0.0832 0.052 Uiso 1 1 calc R . .
C215 C 0.9477(3) 1.0837(2) 0.03368(19) 0.0462(9) Uani 1 1 d . . .
H21B H 0.9830 1.0868 -0.0134 0.055 Uiso 1 1 calc R . .
C216 C 0.8361(3) 1.09975(18) 0.04628(17) 0.0380(8) Uani 1 1 d . . .
H21C H 0.7941 1.1154 0.0079 0.046 Uiso 1 1 calc R . .
C217 C 1.0166(2) 1.04456(18) 0.22120(18) 0.0368(7) Uani 1 1 d . . .
O218 O 1.10596(19) 1.00963(16) 0.21925(15) 0.0630(8) Uani 1 1 d . . .
N219 N 0.96876(19) 1.07076(15) 0.27346(13) 0.0332(6) Uani 1 1 d . . .
C220 C 1.0221(3) 1.05511(19) 0.33735(18) 0.0391(8) Uani 1 1 d . . .
H22B H 1.1020 1.0695 0.3231 0.047 Uiso 1 1 calc R . .
H22C H 1.0151 0.9987 0.3639 0.047 Uiso 1 1 calc R . .
C221 C 0.9694(2) 1.10105(17) 0.38460(16) 0.0323(7) Uani 1 1 d . . .
N222 N 0.87988(19) 1.14171(14) 0.36458(13) 0.0284(5) Uani 1 1 d . . .
C223 C 0.8327(2) 1.18720(19) 0.40322(16) 0.0348(7) Uani 1 1 d . . .
H22D H 0.7697 1.2159 0.3887 0.042 Uiso 1 1 calc R . .
C224 C 0.8715(3) 1.1941(2) 0.46306(17) 0.0415(8) Uani 1 1 d . . .
H22E H 0.8368 1.2274 0.4888 0.050 Uiso 1 1 calc R . .
C225 C 0.9613(3) 1.1518(2) 0.48455(18) 0.0488(10) Uani 1 1 d . . .
H22F H 0.9892 1.1550 0.5260 0.059 Uiso 1 1 calc R . .
C226 C 1.0108(3) 1.1047(2) 0.44606(19) 0.0452(9) Uani 1 1 d . . .
H22G H 1.0726 1.0747 0.4609 0.054 Uiso 1 1 calc R . .
N31 N 0.38667(19) 0.79154(14) 0.18054(13) 0.0292(5) Uani 1 1 d . . .
C32 C 0.4500(2) 0.82511(18) 0.11672(17) 0.0345(7) Uani 1 1 d . . .
H32A H 0.5106 0.7970 0.1013 0.041 Uiso 1 1 calc R . .
C33 C 0.4311(3) 0.89791(19) 0.07293(19) 0.0432(8) Uani 1 1 d . . .
H33A H 0.4772 0.9195 0.0281 0.052 Uiso 1 1 calc R . .
C34 C 0.3439(3) 0.9391(2) 0.0954(2) 0.0497(9) Uani 1 1 d . . .
H34A H 0.3304 0.9904 0.0669 0.060 Uiso 1 1 calc R . .
C35 C 0.2764(3) 0.9049(2) 0.15984(19) 0.0447(9) Uani 1 1 d . . .
H35A H 0.2144 0.9317 0.1753 0.054 Uiso 1 1 calc R . .
C36 C 0.2998(2) 0.83088(18) 0.20205(17) 0.0325(7) Uani 1 1 d . . .
C37 C 0.2309(2) 0.79072(18) 0.27196(17) 0.0368(7) Uani 1 1 d . . .
H37A H 0.2188 0.8266 0.3018 0.044 Uiso 1 1 calc R . .
H37B H 0.1577 0.7755 0.2637 0.044 Uiso 1 1 calc R . .
N38 N 0.28660(19) 0.72131(14) 0.30941(13) 0.0304(6) Uani 1 1 d . . .
C39 C 0.2454(2) 0.68610(19) 0.37685(17) 0.0347(7) Uani 1 1 d . . .
O310 O 0.16807(19) 0.70925(14) 0.41438(12) 0.0504(6) Uani 1 1 d . . .
C311 C 0.2997(2) 0.61050(18) 0.40912(15) 0.0307(7) Uani 1 1 d . . .
N312 N 0.35604(18) 0.57620(14) 0.36315(12) 0.0258(5) Uani 1 1 d . . .
C313 C 0.4066(2) 0.50861(17) 0.39025(15) 0.0280(6) Uani 1 1 d . . .
C314 C 0.4021(3) 0.4745(2) 0.46359(16) 0.0372(7) Uani 1 1 d . . .
H31A H 0.4392 0.4273 0.4815 0.045 Uiso 1 1 calc R . .
C315 C 0.3430(3) 0.5099(2) 0.51043(17) 0.0434(8) Uani 1 1 d . . .
H31B H 0.3385 0.4870 0.5608 0.052 Uiso 1 1 calc R . .
C316 C 0.2912(3) 0.5783(2) 0.48347(16) 0.0389(8) Uani 1 1 d . . .
H31C H 0.2500 0.6034 0.5148 0.047 Uiso 1 1 calc R . .
C317 C 0.4651(2) 0.46845(17) 0.33867(15) 0.0274(6) Uani 1 1 d . . .
O318 O 0.55030(17) 0.43064(14) 0.35450(12) 0.0447(6) Uani 1 1 d . . .
N319 N 0.41726(18) 0.47487(13) 0.28195(11) 0.0233(5) Uani 1 1 d . . .
C320 C 0.4689(2) 0.43546(17) 0.23094(15) 0.0281(6) Uani 1 1 d . . .
H32B H 0.4803 0.3801 0.2568 0.034 Uiso 1 1 calc R . .
H32C H 0.5423 0.4603 0.2079 0.034 Uiso 1 1 calc R . .
C321 C 0.3975(2) 0.43953(16) 0.17417(15) 0.0270(6) Uani 1 1 d . . .
N322 N 0.2925(2) 0.45916(14) 0.18770(12) 0.0296(5) Uani 1 1 d . . .
C323 C 0.2263(3) 0.4623(2) 0.13833(17) 0.0404(8) Uani 1 1 d . . .
H32D H 0.1511 0.4755 0.1482 0.048 Uiso 1 1 calc R . .
C324 C 0.2620(3) 0.4473(2) 0.07433(18) 0.0470(9) Uani 1 1 d . . .
H32E H 0.2127 0.4499 0.0409 0.056 Uiso 1 1 calc R . .
C325 C 0.3709(3) 0.4284(2) 0.06005(19) 0.0527(10) Uani 1 1 d . . .
H32F H 0.3988 0.4183 0.0161 0.063 Uiso 1 1 calc R . .
C326 C 0.4390(3) 0.4243(2) 0.11079(18) 0.0456(9) Uani 1 1 d . . .
H32G H 0.5145 0.4111 0.1020 0.055 Uiso 1 1 calc R . .
O1 O 0.5146(4) 1.2676(2) 0.44709(18) 0.1157(14) Uani 1 1 d . . .
O01 O 1.2964(5) 1.1561(4) 0.3307(4) 0.107(3) Uani 0.587(9) 1 d P A 1
C02 C 1.2833(5) 1.2182(5) 0.2930(4) 0.099(2) Uani 0.587(9) 1 d P A 1
H02A H 1.3313 1.2218 0.2469 0.119 Uiso 0.587(9) 1 calc PR A 1
H02B H 1.3165 1.2549 0.3135 0.119 Uiso 0.587(9) 1 calc PR A 1
C03 C 1.1787(3) 1.2525(2) 0.2735(3) 0.0724(13) Uani 1 1 d . . .
H03I H 1.1931 1.3056 0.2406 0.109 Uiso 1 1 calc R A 1
H03J H 1.1292 1.2545 0.3169 0.109 Uiso 1 1 calc R A 1
H03K H 1.1437 1.2205 0.2498 0.109 Uiso 1 1 calc R A 1
C04 C 1.2833(5) 1.2182(5) 0.2930(4) 0.099(2) Uani 0.413(9) 1 d P A 2
H04A H 1.2632 1.1807 0.3415 0.119 Uiso 0.413(9) 1 calc PR A 2
H04B H 1.3053 1.1861 0.2605 0.119 Uiso 0.413(9) 1 calc PR A 2
O05 O 1.3659(6) 1.2496(4) 0.2952(5) 0.097(4) Uani 0.413(9) 1 d P A 2
O011 O 0.2432(6) 0.4727(5) -0.1088(4) 0.049(3) Uani 0.333(7) 1 d P B 1
C012 C 0.1548(7) 0.4356(5) -0.1097(5) 0.171(4) Uani 0.333(7) 1 d P B 1
H01A H 0.1527 0.4577 -0.1618 0.205 Uiso 0.333(7) 1 calc PR B 1
H01E H 0.1019 0.4677 -0.0880 0.205 Uiso 0.333(7) 1 calc PR B 1
C013 C 0.0785(15) 0.3692(11) -0.0972(10) 0.100(6) Uiso 0.333(7) 1 d P B 1
H01B H 0.0019 0.3865 -0.0922 0.150 Uiso 0.333(7) 1 calc PR B 1
H01C H 0.0900 0.3286 -0.0531 0.150 Uiso 0.333(7) 1 calc PR B 1
H01D H 0.0926 0.3479 -0.1379 0.150 Uiso 0.333(7) 1 calc PR B 1
O014 O 0.1951(4) 0.3807(4) -0.0584(2) 0.081(2) Uani 0.667(7) 1 d P B 2
H01F H 0.2626 0.3753 -0.0717 0.121 Uiso 0.667(7) 1 calc PR B 2
C015 C 0.1548(7) 0.4356(5) -0.1097(5) 0.171(4) Uani 0.667(7) 1 d P B 2
H01G H 0.1708 0.4201 -0.1542 0.205 Uiso 0.667(7) 1 calc PR B 2
H01K H 0.1984 0.4844 -0.1182 0.205 Uiso 0.667(7) 1 calc PR B 2
C016 C 0.0411(6) 0.4546(5) -0.1013(5) 0.104(4) Uani 0.667(7) 1 d P B 2
H01H H 0.0180 0.4752 -0.1487 0.156 Uiso 0.667(7) 1 calc PR B 2
H01I H 0.0302 0.4941 -0.0759 0.156 Uiso 0.667(7) 1 calc PR B 2
H01J H -0.0036 0.4076 -0.0735 0.156 Uiso 0.667(7) 1 calc PR B 2
C023 C -0.0713(3) 0.3832(3) 0.2794(3) 0.0759(14) Uani 1 1 d . . .
H02C H -0.0131 0.4034 0.2989 0.114 Uiso 1 1 calc R C 1
H02D H -0.0567 0.4021 0.2269 0.114 Uiso 1 1 calc R C 1
H02E H -0.0720 0.3260 0.2955 0.114 Uiso 1 1 calc R C 1
C022 C -0.1810(4) 0.4110(3) 0.3055(3) 0.0806(15) Uani 0.699(9) 1 d P D 1
H02F H -0.1919 0.3933 0.3586 0.097 Uiso 0.699(9) 1 calc PR D 1
H02G H -0.1770 0.4689 0.2901 0.097 Uiso 0.699(9) 1 calc PR D 1
O021 O -0.2652(4) 0.3908(4) 0.2863(4) 0.151(4) Uani 0.699(9) 1 d P D 1
C024 C -0.1810(4) 0.4110(3) 0.3055(3) 0.0806(15) Uani 0.301(9) 1 d P D 2
H02H H -0.2202 0.4226 0.2633 0.097 Uiso 0.301(9) 1 calc PR D 2
H02I H -0.2183 0.3632 0.3400 0.097 Uiso 0.301(9) 1 calc PR D 2
O025 O -0.2092(8) 0.4593(6) 0.3312(6) 0.084(5) Uani 0.301(9) 1 d P D 2
C033 C 0.7524(4) 0.7790(5) -0.0798(4) 0.155(3) Uani 1 1 d . . .
H03A H 0.7836 0.8081 -0.0520 0.233 Uiso 1 1 calc R E 1
H03B H 0.7908 0.7954 -0.1294 0.233 Uiso 1 1 calc R E 1
H03C H 0.7619 0.7229 -0.0584 0.233 Uiso 1 1 calc R E 1
C032 C 0.6453(4) 0.7933(4) -0.0791(3) 0.0948(18) Uani 0.877(5) 1 d P F 1
H03F H 0.6043 0.7433 -0.0536 0.114 Uiso 0.877(5) 1 calc PR F 1
H03H H 0.6318 0.8078 -0.1296 0.114 Uiso 0.877(5) 1 calc PR F 1
O031 O 0.5972(2) 0.84808(18) -0.05031(14) 0.0575(10) Uani 0.877(5) 1 d P F 1
H03G H 0.5295 0.8498 -0.0537 0.086 Uiso 0.877(5) 1 calc PR F 1
C035 C 0.6453(4) 0.7933(4) -0.0791(3) 0.0948(18) Uani 0.123(5) 1 d P F 2
H03D H 0.6197 0.7823 -0.0270 0.114 Uiso 0.123(5) 1 calc PR F 2
H03E H 0.6477 0.8510 -0.0982 0.114 Uiso 0.123(5) 1 calc PR F 2
O034 O 0.5660(11) 0.7786(7) -0.0977(7) 0.016(4) Uani 0.123(5) 1 d P F 2

loop_
_atom_site_aniso_label
_atom_site_aniso_U_11
_atom_site_aniso_U_22
_atom_site_aniso_U_33
_atom_site_aniso_U_23
_atom_site_aniso_U_13
_atom_site_aniso_U_12
Cu1 0.01883(17) 0.02923(19) 0.01882(17) -0.00469(13) -0.00158(12) 0.00468(14)
Cu2 0.02339(18) 0.0344(2) 0.02613(19) -0.00706(15) -0.00621(14) 0.01036(15)
Cu3 0.02398(18) 0.0332(2) 0.02587(19) -0.01389(15) -0.00210(14) 0.00709(15)
Cu4 0.02494(19) 0.0304(2) 0.02621(19) -0.00164(15) -0.00411(14) 0.00736(15)
N41 0.0218(12) 0.0294(13) 0.0237(12) -0.0064(10) -0.0022(9) -0.0025(10)
C42 0.0266(16) 0.0314(16) 0.0343(17) -0.0052(13) -0.0075(12) -0.0017(13)
C43 0.0396(18) 0.0340(17) 0.0302(17) 0.0026(13) -0.0093(14) -0.0093(14)
C44 0.045(2) 0.050(2) 0.0214(16) -0.0005(14) -0.0021(14) -0.0206(16)
C45 0.0256(16) 0.057(2) 0.0314(17) -0.0142(15) 0.0044(13) -0.0058(15)
C46 0.0223(15) 0.0390(17) 0.0241(15) -0.0114(13) -0.0013(11) -0.0020(12)
C47 0.0204(15) 0.0460(19) 0.0327(17) -0.0102(14) 0.0025(12) 0.0046(13)
N48 0.0214(12) 0.0337(14) 0.0273(13) -0.0058(10) -0.0009(10) 0.0064(10)
C49 0.0283(16) 0.0332(17) 0.0360(17) -0.0065(13) -0.0080(13) 0.0099(13)
O410 0.0328(13) 0.0634(17) 0.0636(17) 0.0087(13) 0.0019(11) 0.0264(12)
C411 0.0263(15) 0.0248(15) 0.0339(16) -0.0051(12) -0.0054(12) 0.0033(12)
N412 0.0259(12) 0.0259(12) 0.0227(12) -0.0073(10) -0.0047(9) 0.0061(10)
C413 0.0313(16) 0.0228(14) 0.0244(15) -0.0097(11) -0.0045(12) 0.0030(12)
C414 0.0359(17) 0.0349(17) 0.0235(15) -0.0033(13) -0.0033(12) -0.0039(14)
C415 0.0441(19) 0.0354(18) 0.0324(18) 0.0048(14) -0.0154(14) 0.0005(15)
C416 0.0313(17) 0.0349(18) 0.0396(19) 0.0051(14) -0.0127(14) 0.0031(14)
C417 0.0266(15) 0.0243(15) 0.0239(15) -0.0059(11) -0.0003(11) 0.0006(12)
O418 0.0314(12) 0.0545(14) 0.0286(11) -0.0227(10) -0.0018(9) 0.0093(10)
N419 0.0221(12) 0.0265(12) 0.0219(12) -0.0094(10) -0.0025(9) 0.0035(10)
C420 0.0194(14) 0.0341(16) 0.0270(15) -0.0108(12) -0.0014(11) 0.0047(12)
C421 0.0229(14) 0.0214(14) 0.0243(14) -0.0037(11) 0.0006(11) -0.0017(11)
N422 0.0244(12) 0.0285(13) 0.0245(12) -0.0089(10) -0.0014(9) 0.0017(10)
C423 0.0359(17) 0.0313(17) 0.0299(16) -0.0117(13) -0.0024(13) -0.0001(13)
C424 0.049(2) 0.0366(18) 0.0281(17) -0.0100(13) -0.0124(14) 0.0017(15)
C425 0.0336(17) 0.0399(18) 0.0331(17) -0.0042(14) -0.0153(13) -0.0011(14)
C426 0.0262(15) 0.0340(17) 0.0311(16) -0.0048(13) -0.0053(12) 0.0031(13)
N11 0.0304(14) 0.0346(14) 0.0316(14) -0.0073(11) -0.0074(11) 0.0066(11)
C12 0.0354(18) 0.048(2) 0.0398(19) -0.0077(16) -0.0059(14) 0.0069(16)
C13 0.050(2) 0.051(2) 0.047(2) 0.0009(18) -0.0019(17) -0.0050(18)
C14 0.067(3) 0.051(2) 0.058(3) 0.014(2) -0.016(2) 0.002(2)
C15 0.046(2) 0.044(2) 0.058(2) 0.0044(18) -0.0175(18) 0.0141(17)
C16 0.0311(16) 0.0330(17) 0.0358(17) -0.0094(13) -0.0153(13) 0.0059(13)
C17 0.0285(16) 0.0390(18) 0.0430(19) -0.0110(15) -0.0138(13) 0.0137(14)
N18 0.0242(13) 0.0329(14) 0.0297(13) -0.0086(11) -0.0083(10) 0.0069(10)
C19 0.0214(15) 0.0453(19) 0.0371(18) -0.0178(14) -0.0070(12) 0.0023(13)
O110 0.0234(12) 0.0668(17) 0.0657(17) -0.0171(14) 0.0026(11) 0.0114(11)
C111 0.0203(14) 0.0424(18) 0.0282(16) -0.0123(13) -0.0030(11) -0.0045(13)
N112 0.0248(13) 0.0394(15) 0.0229(13) -0.0051(11) -0.0057(10) -0.0028(11)
C113 0.0280(16) 0.0353(17) 0.0289(16) -0.0020(13) -0.0113(12) -0.0060(13)
C114 0.044(2) 0.045(2) 0.0279(17) -0.0004(14) -0.0109(14) -0.0092(16)
C115 0.050(2) 0.064(2) 0.0250(17) -0.0089(16) -0.0043(15) -0.0131(19)
C116 0.0383(19) 0.055(2) 0.0329(18) -0.0184(16) 0.0029(14) -0.0080(16)
C117 0.0338(17) 0.0318(17) 0.0328(17) -0.0012(13) -0.0136(13) -0.0042(13)
O118 0.0579(16) 0.0468(14) 0.0472(15) -0.0043(11) -0.0323(12) 0.0155(12)
N119 0.0297(13) 0.0285(13) 0.0309(14) -0.0031(11) -0.0087(10) 0.0049(11)
C120 0.0284(16) 0.0247(15) 0.0418(18) -0.0029(13) -0.0115(13) 0.0066(13)
C121 0.0230(15) 0.0243(15) 0.0371(17) -0.0031(12) -0.0032(12) 0.0003(12)
N122 0.0240(12) 0.0245(13) 0.0338(14) -0.0048(10) -0.0067(10) 0.0048(10)
C123 0.0339(17) 0.0351(18) 0.0368(18) -0.0060(14) -0.0123(14) 0.0058(14)
C124 0.043(2) 0.042(2) 0.0361(18) -0.0107(15) -0.0089(14) -0.0014(16)
C125 0.045(2) 0.0387(19) 0.0393(19) -0.0157(15) 0.0042(15) 0.0001(15)
C126 0.0328(17) 0.0310(17) 0.0411(19) -0.0060(14) -0.0021(14) 0.0074(14)
N21 0.0243(12) 0.0262(13) 0.0241(12) -0.0045(10) -0.0056(9) 0.0010(10)
C22 0.0375(18) 0.0272(16) 0.0287(16) -0.0061(12) -0.0078(13) 0.0016(13)
C23 0.045(2) 0.0359(18) 0.0308(17) -0.0076(14) 0.0054(14) -0.0060(15)
C24 0.0271(17) 0.050(2) 0.0404(19) -0.0189(16) 0.0052(14) -0.0036(15)
C25 0.0213(15) 0.0433(18) 0.0351(17) -0.0147(14) -0.0041(12) 0.0017(13)
C26 0.0232(14) 0.0286(15) 0.0248(15) -0.0110(12) -0.0062(11) 0.0034(12)
C27 0.0213(14) 0.0368(17) 0.0305(16) -0.0036(13) -0.0072(12) 0.0066(12)
N28 0.0229(12) 0.0284(13) 0.0255(13) -0.0012(10) -0.0027(9) 0.0041(10)
C29 0.0325(17) 0.0302(16) 0.0300(16) -0.0016(13) -0.0055(13) 0.0055(13)
O210 0.0364(13) 0.0505(14) 0.0421(14) 0.0155(11) -0.0056(10) 0.0080(11)
C211 0.0325(16) 0.0243(15) 0.0304(16) 0.0001(12) 0.0021(13) 0.0021(13)
N212 0.0264(13) 0.0306(14) 0.0314(14) -0.0025(11) 0.0023(10) 0.0066(11)
C213 0.0280(16) 0.0285(16) 0.0409(18) -0.0127(13) 0.0041(13) 0.0041(13)
C214 0.0296(17) 0.046(2) 0.054(2) -0.0217(17) 0.0078(15) 0.0008(15)
C215 0.044(2) 0.052(2) 0.039(2) -0.0173(17) 0.0114(16) -0.0032(17)
C216 0.0397(19) 0.0349(18) 0.0327(17) -0.0043(14) 0.0034(14) -0.0024(14)
C217 0.0264(16) 0.0352(18) 0.051(2) -0.0156(15) -0.0058(14) 0.0068(14)
O218 0.0392(14) 0.084(2) 0.082(2) -0.0476(16) -0.0175(13) 0.0350(14)
N219 0.0260(13) 0.0350(14) 0.0356(15) -0.0065(11) -0.0048(11) 0.0101(11)
C220 0.0256(16) 0.0394(19) 0.051(2) -0.0071(15) -0.0155(14) 0.0078(14)
C221 0.0255(15) 0.0317(17) 0.0351(17) 0.0006(13) -0.0115(13) -0.0043(13)
N222 0.0227(12) 0.0319(14) 0.0293(13) -0.0049(11) -0.0084(10) -0.0011(10)
C223 0.0289(16) 0.0409(18) 0.0361(18) -0.0147(14) -0.0029(13) -0.0028(14)
C224 0.043(2) 0.049(2) 0.0330(18) -0.0136(15) -0.0004(15) -0.0160(16)
C225 0.055(2) 0.059(2) 0.0300(18) -0.0033(17) -0.0158(16) -0.0222(19)
C226 0.0391(19) 0.048(2) 0.044(2) 0.0028(16) -0.0239(16) -0.0057(16)
N31 0.0266(13) 0.0269(13) 0.0360(14) -0.0127(11) -0.0043(10) 0.0023(10)
C32 0.0311(17) 0.0333(17) 0.0381(18) -0.0120(14) 0.0007(13) 0.0003(13)
C33 0.049(2) 0.0354(19) 0.041(2) -0.0082(15) -0.0026(15) 0.0026(16)
C34 0.060(2) 0.0358(19) 0.051(2) -0.0073(16) -0.0120(18) 0.0134(17)
C35 0.043(2) 0.0399(19) 0.056(2) -0.0199(17) -0.0114(16) 0.0172(16)
C36 0.0282(16) 0.0339(17) 0.0403(18) -0.0182(14) -0.0061(13) 0.0071(13)
C37 0.0290(17) 0.0399(18) 0.047(2) -0.0233(15) -0.0021(14) 0.0103(14)
N38 0.0276(13) 0.0353(14) 0.0285(13) -0.0132(11) 0.0018(10) 0.0043(11)
C39 0.0284(16) 0.0426(19) 0.0368(18) -0.0212(15) 0.0033(13) -0.0050(14)
O310 0.0428(14) 0.0612(16) 0.0435(14) -0.0224(12) 0.0174(11) 0.0075(12)
C311 0.0238(15) 0.0427(18) 0.0264(15) -0.0152(13) 0.0046(12) -0.0071(13)
N312 0.0201(12) 0.0350(14) 0.0228(12) -0.0107(10) -0.0005(9) -0.0041(10)
C313 0.0204(14) 0.0396(17) 0.0244(15) -0.0100(13) -0.0037(11) -0.0060(12)
C314 0.0363(18) 0.0451(19) 0.0276(16) -0.0055(14) -0.0073(13) -0.0028(15)
C315 0.047(2) 0.060(2) 0.0205(16) -0.0091(15) -0.0024(14) -0.0114(18)
C316 0.0356(18) 0.054(2) 0.0288(17) -0.0185(15) 0.0050(13) -0.0107(16)
C317 0.0240(15) 0.0299(16) 0.0251(15) -0.0029(12) -0.0048(11) -0.0002(12)
O318 0.0330(12) 0.0619(16) 0.0434(14) -0.0165(11) -0.0198(10) 0.0180(11)
N319 0.0226(12) 0.0260(12) 0.0203(12) -0.0063(9) -0.0018(9) 0.0030(10)
C320 0.0248(15) 0.0326(16) 0.0282(15) -0.0120(12) -0.0028(11) 0.0089(12)
C321 0.0305(16) 0.0243(15) 0.0261(15) -0.0086(12) -0.0023(12) 0.0037(12)
N322 0.0306(13) 0.0327(14) 0.0259(13) -0.0101(10) -0.0037(10) 0.0032(11)
C323 0.0379(19) 0.051(2) 0.0360(19) -0.0153(15) -0.0133(14) 0.0053(16)
C324 0.057(2) 0.055(2) 0.038(2) -0.0209(17) -0.0217(16) 0.0083(18)
C325 0.068(3) 0.066(3) 0.034(2) -0.0297(18) -0.0086(17) 0.014(2)
C326 0.044(2) 0.063(2) 0.0370(19) -0.0270(17) -0.0063(15) 0.0185(18)
O1 0.200(4) 0.082(2) 0.058(2) -0.0194(18) -0.007(2) 0.044(3)
O01 0.075(4) 0.093(5) 0.118(6) 0.026(4) -0.033(3) 0.037(4)
C02 0.063(4) 0.138(6) 0.130(5) -0.081(5) -0.044(3) 0.039(4)
C03 0.060(3) 0.062(3) 0.089(3) -0.004(2) -0.030(2) 0.007(2)
C04 0.063(4) 0.138(6) 0.130(5) -0.081(5) -0.044(3) 0.039(4)
O05 0.041(5) 0.040(4) 0.189(10) 0.008(5) -0.039(5) -0.007(3)
O011 0.022(4) 0.068(6) 0.067(5) -0.034(4) -0.011(3) 0.005(4)
C012 0.147(8) 0.132(7) 0.179(9) -0.019(6) 0.078(7) 0.053(7)
O014 0.051(3) 0.148(5) 0.044(3) -0.031(3) -0.010(2) 0.024(3)
C015 0.147(8) 0.132(7) 0.179(9) -0.019(6) 0.078(7) 0.053(7)
C016 0.047(4) 0.102(6) 0.127(7) 0.024(5) -0.021(4) 0.010(4)
C023 0.044(2) 0.092(4) 0.102(4) -0.049(3) -0.003(2) 0.005(2)
C022 0.047(3) 0.098(4) 0.090(4) -0.024(3) 0.000(2) 0.004(3)
O021 0.032(3) 0.266(8) 0.254(8) -0.226(7) -0.024(3) 0.021(4)
C024 0.047(3) 0.098(4) 0.090(4) -0.024(3) 0.000(2) 0.004(3)
O025 0.074(7) 0.068(7) 0.116(10) -0.056(7) 0.021(6) 0.027(5)
C033 0.056(3) 0.240(8) 0.260(9) -0.206(8) -0.036(4) 0.042(4)
C032 0.061(3) 0.137(5) 0.091(4) -0.034(4) -0.031(3) 0.029(3)
O031 0.0588(19) 0.085(2) 0.0396(17) -0.0314(15) -0.0202(13) 0.0477(17)
C035 0.061(3) 0.137(5) 0.091(4) -0.034(4) -0.031(3) 0.029(3)
O034 0.018(8) 0.010(7) 0.018(8) 0.004(5) -0.015(6) -0.008(5)

loop_
_atom_type_symbol
_atom_type_description
_atom_type_scat_dispersion_real
_atom_type_scat_dispersion_imag
_atom_type_scat_source
C C 0.0033 0.0016 'International Tables Vol C Tables 4.2.6.8 and 6.1.1.4'
H H 0.0000 0.0000 'International Tables Vol C Tables 4.2.6.8 and 6.1.1.4'
N N 0.0061 0.0033 'International Tables Vol C Tables 4.2.6.8 and 6.1.1.4'
O O 0.0106 0.0060 'International Tables Vol C Tables 4.2.6.8 and 6.1.1.4'
Cu Cu 0.3201 1.2651 'International Tables Vol C Tables 4.2.6.8 and 6.1.1.4'

loop_
_geom_angle_atom_site_label_1
_geom_angle_atom_site_label_2
_geom_angle_atom_site_label_3
_geom_angle
_geom_angle_site_symmetry_1
_geom_angle_site_symmetry_3
_geom_angle_publ_flag
N48 Cu1 N319 170.03(10) . . ?
N48 Cu1 N41 80.78(9) . . ?
N319 Cu1 N41 97.10(9) . . ?
N48 Cu1 N322 111.54(10) . . ?
N319 Cu1 N322 78.42(9) . . ?
N41 Cu1 N322 106.83(9) . . ?
N48 Cu1 N412 77.94(9) . . ?
N319 Cu1 N412 103.85(8) . . ?
N41 Cu1 N412 158.73(9) . . ?
N322 Cu1 N412 81.35(8) . . ?
N219 Cu2 N18 171.79(10) . . ?
N219 Cu2 N222 81.28(10) . . ?
N18 Cu2 N222 98.22(10) . . ?
N219 Cu2 N11 107.85(10) . . ?
N18 Cu2 N11 80.07(10) . . ?
N222 Cu2 N11 110.15(10) . . ?
N219 Cu2 N212 75.53(10) . . ?
N18 Cu2 N212 104.33(9) . . ?
N222 Cu2 N212 156.65(9) . . ?
N11 Cu2 N212 80.07(9) . . ?
N38 Cu3 N419 171.17(10) . . ?
N38 Cu3 N31 81.04(10) . . ?
N419 Cu3 N31 98.02(9) . . ?
N38 Cu3 N422 108.24(10) . . ?
N419 Cu3 N422 80.13(9) . . ?
N31 Cu3 N422 115.85(9) . . ?
N38 Cu3 N312 75.37(9) . . ?
N419 Cu3 N312 104.00(9) . . ?
N31 Cu3 N312 155.00(8) . . ?
N422 Cu3 N312 79.96(8) . . ?
N119 Cu4 N28 170.23(10) . . ?
N119 Cu4 N122 80.60(10) . . ?
N28 Cu4 N122 97.80(10) . . ?
N119 Cu4 N21 109.64(9) . . ?
N28 Cu4 N21 79.88(9) . . ?
N122 Cu4 N21 113.88(9) . . ?
N119 Cu4 N112 74.94(10) . . ?
N28 Cu4 N112 105.45(9) . . ?
N122 Cu4 N112 155.03(9) . . ?
N21 Cu4 N112 79.65(8) . . ?
C42 N41 C46 119.2(2) . . ?
C42 N41 Cu1 127.23(19) . . ?
C46 N41 Cu1 113.57(18) . . ?
N41 C42 C43 122.8(3) . . ?
N41 C42 H42A 118.6 . . ?
C43 C42 H42A 118.6 . . ?
C44 C43 C42 118.7(3) . . ?
C44 C43 H43A 120.7 . . ?
C42 C43 H43A 120.7 . . ?
C43 C44 C45 118.9(3) . . ?
C43 C44 H44A 120.6 . . ?
C45 C44 H44A 120.6 . . ?
C44 C45 C46 119.9(3) . . ?
C44 C45 H45A 120.1 . . ?
C46 C45 H45A 120.1 . . ?
N41 C46 C45 120.6(3) . . ?
N41 C46 C47 116.3(2) . . ?
C45 C46 C47 123.1(3) . . ?
N48 C47 C46 109.1(2) . . ?
N48 C47 H47A 109.9 . . ?
C46 C47 H47A 109.9 . . ?
N48 C47 H47B 109.9 . . ?
C46 C47 H47B 109.9 . . ?
H47A C47 H47B 108.3 . . ?
C49 N48 C47 119.1(2) . . ?
C49 N48 Cu1 122.51(19) . . ?
C47 N48 Cu1 118.35(18) . . ?
O410 C49 N48 126.9(3) . . ?
O410 C49 C411 120.5(3) . . ?
N48 C49 C411 112.5(2) . . ?
N412 C411 C416 122.6(3) . . ?
N412 C411 C49 116.1(2) . . ?
C416 C411 C49 121.2(3) . . ?
C411 N412 C413 118.0(2) . . ?
C411 N412 Cu1 105.41(17) . . ?
C413 N412 Cu1 129.77(18) . . ?
N412 C413 C414 122.2(3) . . ?
N412 C413 C417 117.6(2) . . ?
C414 C413 C417 119.9(2) . . ?
C413 C414 C415 118.9(3) . . ?
C413 C414 H41A 120.5 . . ?
C415 C414 H41A 120.5 . . ?
C416 C415 C414 119.5(3) . . ?
C416 C415 H41B 120.3 . . ?
C414 C415 H41B 120.3 . . ?
C415 C416 C411 118.6(3) . . ?
C415 C416 H41C 120.7 . . ?
C411 C416 H41C 120.7 . . ?
O418 C417 N419 127.4(3) . . ?
O418 C417 C413 118.8(3) . . ?
N419 C417 C413 113.7(2) . . ?
C417 N419 C420 115.7(2) . . ?
C417 N419 Cu3 125.09(19) . . ?
C420 N419 Cu3 119.14(17) . . ?
N419 C420 C421 111.1(2) . . ?
N419 C420 H42B 109.4 . . ?
C421 C420 H42B 109.4 . . ?
N419 C420 H42C 109.4 . . ?
C421 C420 H42C 109.4 . . ?
H42B C420 H42C 108.0 . . ?
N422 C421 C426 121.8(3) . . ?
N422 C421 C420 117.0(2) . . ?
C426 C421 C420 121.2(2) . . ?
C421 N422 C423 118.6(3) . . ?
C421 N422 Cu3 112.65(19) . . ?
C423 N422 Cu3 128.79(19) . . ?
N422 C423 C424 123.1(3) . . ?
N422 C423 H42D 118.5 . . ?
C424 C423 H42D 118.5 . . ?
C423 C424 C425 118.4(3) . . ?
C423 C424 H42E 120.8 . . ?
C425 C424 H42E 120.8 . . ?
C426 C425 C424 119.1(3) . . ?
C426 C425 H42F 120.5 . . ?
C424 C425 H42F 120.5 . . ?
C425 C426 C421 119.0(3) . . ?
C425 C426 H42G 120.5 . . ?
C421 C426 H42G 120.5 . . ?
C16 N11 C12 118.8(3) . . ?
C16 N11 Cu2 113.13(19) . . ?
C12 N11 Cu2 127.9(2) . . ?
N11 C12 C13 123.3(3) . . ?
N11 C12 H12A 118.4 . . ?
C13 C12 H12A 118.4 . . ?
C12 C13 C14 117.8(3) . . ?
C12 C13 H13A 121.1 . . ?
C14 C13 H13A 121.1 . . ?
C13 C14 C15 119.7(3) . . ?
C13 C14 H14A 120.1 . . ?
C15 C14 H14A 120.1 . . ?
C16 C15 C14 119.2(3) . . ?
C16 C15 H15A 120.4 . . ?
C14 C15 H15A 120.4 . . ?
N11 C16 C15 121.2(3) . . ?
N11 C16 C17 116.9(3) . . ?
C15 C16 C17 122.0(3) . . ?
N18 C17 C16 110.6(2) . . ?
N18 C17 H17A 109.5 . . ?
C16 C17 H17A 109.5 . . ?
N18 C17 H17B 109.5 . . ?
C16 C17 H17B 109.5 . . ?
H17A C17 H17B 108.1 . . ?
C19 N18 C17 118.4(2) . . ?
C19 N18 Cu2 121.3(2) . . ?
C17 N18 Cu2 119.25(18) . . ?
O110 C19 N18 126.4(3) . . ?
O110 C19 C111 118.9(3) . . ?
N18 C19 C111 114.6(2) . . ?
N112 C111 C116 122.2(3) . . ?
N112 C111 C19 117.3(2) . . ?
C116 C111 C19 120.4(3) . . ?
C111 N112 C113 117.8(3) . . ?
C111 N112 Cu4 131.45(19) . . ?
C113 N112 Cu4 101.73(19) . . ?
N112 C113 C114 122.7(3) . . ?
N112 C113 C117 116.8(3) . . ?
C114 C113 C117 120.4(3) . . ?
C115 C114 C113 118.9(3) . . ?
C115 C114 H11A 120.6 . . ?
C113 C114 H11A 120.6 . . ?
C114 C115 C116 119.1(3) . . ?
C114 C115 H11B 120.4 . . ?
C116 C115 H11B 120.4 . . ?
C115 C116 C111 119.2(3) . . ?
C115 C116 H11C 120.4 . . ?
C111 C116 H11C 120.4 . . ?
O118 C117 N119 126.3(3) . . ?
O118 C117 C113 119.6(3) . . ?
N119 C117 C113 114.1(3) . . ?
C117 N119 C120 116.7(2) . . ?
C117 N119 Cu4 124.7(2) . . ?
C120 N119 Cu4 118.53(19) . . ?
N119 C120 C121 109.7(2) . . ?
N119 C120 H12B 109.7 . . ?
C121 C120 H12B 109.7 . . ?
N119 C120 H12C 109.7 . . ?
C121 C120 H12C 109.7 . . ?
H12B C120 H12C 108.2 . . ?
N122 C121 C126 122.0(3) . . ?
N122 C121 C120 115.5(3) . . ?
C126 C121 C120 122.5(3) . . ?
C121 N122 C123 118.1(3) . . ?
C121 N122 Cu4 114.0(2) . . ?
C123 N122 Cu4 127.9(2) . . ?
N122 C123 C124 123.4(3) . . ?
N122 C123 H12D 118.3 . . ?
C124 C123 H12D 118.3 . . ?
C123 C124 C125 118.2(3) . . ?
C123 C124 H12E 120.9 . . ?
C125 C124 H12E 120.9 . . ?
C126 C125 C124 119.4(3) . . ?
C126 C125 H12F 120.3 . . ?
C124 C125 H12F 120.3 . . ?
C125 C126 C121 118.8(3) . . ?
C125 C126 H12G 120.6 . . ?
C121 C126 H12G 120.6 . . ?
C26 N21 C22 118.4(2) . . ?
C26 N21 Cu4 112.75(17) . . ?
C22 N21 Cu4 128.80(19) . . ?
N21 C22 C23 123.1(3) . . ?
N21 C22 H22A 118.4 . . ?
C23 C22 H22A 118.4 . . ?
C22 C23 C24 118.7(3) . . ?
C22 C23 H23A 120.6 . . ?
C24 C23 H23A 120.6 . . ?
C25 C24 C23 119.3(3) . . ?
C25 C24 H24A 120.3 . . ?
C23 C24 H24A 120.3 . . ?
C24 C25 C26 118.6(3) . . ?
C24 C25 H25A 120.7 . . ?
C26 C25 H25A 120.7 . . ?
N21 C26 C25 121.8(3) . . ?
N21 C26 C27 117.1(2) . . ?
C25 C26 C27 121.1(2) . . ?
N28 C27 C26 110.8(2) . . ?
N28 C27 H27A 109.5 . . ?
C26 C27 H27A 109.5 . . ?
N28 C27 H27B 109.5 . . ?
C26 C27 H27B 109.5 . . ?
H27A C27 H27B 108.1 . . ?
C29 N28 C27 116.8(2) . . ?
C29 N28 Cu4 123.65(19) . . ?
C27 N28 Cu4 119.33(17) . . ?
O210 C29 N28 127.4(3) . . ?
O210 C29 C211 118.2(3) . . ?
N28 C29 C211 114.4(2) . . ?
N212 C211 C216 122.8(3) . . ?
N212 C211 C29 117.2(3) . . ?
C216 C211 C29 120.0(3) . . ?
C211 N212 C213 118.2(3) . . ?
C211 N212 Cu2 129.85(19) . . ?
C213 N212 Cu2 102.5(2) . . ?
N212 C213 C214 122.2(3) . . ?
N212 C213 C217 116.3(3) . . ?
C214 C213 C217 121.5(3) . . ?
C213 C214 C215 119.3(3) . . ?
C213 C214 H21A 120.4 . . ?
C215 C214 H21A 120.4 . . ?
C214 C215 C216 119.1(3) . . ?
C214 C215 H21B 120.4 . . ?
C216 C215 H21B 120.4 . . ?
C211 C216 C215 118.4(3) . . ?
C211 C216 H21C 120.8 . . ?
C215 C216 H21C 120.8 . . ?
O218 C217 N219 126.6(3) . . ?
O218 C217 C213 119.3(3) . . ?
N219 C217 C213 114.0(3) . . ?
C217 N219 C220 117.3(3) . . ?
C217 N219 Cu2 124.7(2) . . ?
C220 N219 Cu2 117.9(2) . . ?
N219 C220 C221 110.0(2) . . ?
N219 C220 H22B 109.7 . . ?
C221 C220 H22B 109.7 . . ?
N219 C220 H22C 109.7 . . ?
C221 C220 H22C 109.7 . . ?
H22B C220 H22C 108.2 . . ?
N222 C221 C226 120.4(3) . . ?
N222 C221 C220 116.6(3) . . ?
C226 C221 C220 123.0(3) . . ?
C223 N222 C221 119.0(3) . . ?
C223 N222 Cu2 128.0(2) . . ?
C221 N222 Cu2 113.0(2) . . ?
N222 C223 C224 122.9(3) . . ?
N222 C223 H22D 118.6 . . ?
C224 C223 H22D 118.6 . . ?
C225 C224 C223 118.5(3) . . ?
C225 C224 H22E 120.8 . . ?
C223 C224 H22E 120.8 . . ?
C224 C225 C226 119.7(3) . . ?
C224 C225 H22F 120.1 . . ?
C226 C225 H22F 120.1 . . ?
C225 C226 C221 119.5(3) . . ?
C225 C226 H22G 120.2 . . ?
C221 C226 H22G 120.2 . . ?
C32 N31 C36 118.5(3) . . ?
C32 N31 Cu3 128.2(2) . . ?
C36 N31 Cu3 113.12(19) . . ?
N31 C32 C33 123.1(3) . . ?
N31 C32 H32A 118.4 . . ?
C33 C32 H32A 118.4 . . ?
C32 C33 C34 118.6(3) . . ?
C32 C33 H33A 120.7 . . ?
C34 C33 H33A 120.7 . . ?
C33 C34 C35 119.1(3) . . ?
C33 C34 H34A 120.5 . . ?
C35 C34 H34A 120.5 . . ?
C34 C35 C36 119.7(3) . . ?
C34 C35 H35A 120.1 . . ?
C36 C35 H35A 120.1 . . ?
N31 C36 C35 120.9(3) . . ?
N31 C36 C37 116.6(3) . . ?
C35 C36 C37 122.5(3) . . ?
N38 C37 C36 109.7(2) . . ?
N38 C37 H37A 109.7 . . ?
C36 C37 H37A 109.7 . . ?
N38 C37 H37B 109.7 . . ?
C36 C37 H37B 109.7 . . ?
H37A C37 H37B 108.2 . . ?
C39 N38 C37 117.2(2) . . ?
C39 N38 Cu3 124.4(2) . . ?
C37 N38 Cu3 118.29(18) . . ?
O310 C39 N38 126.7(3) . . ?
O310 C39 C311 119.4(3) . . ?
N38 C39 C311 113.9(3) . . ?
N312 C311 C316 122.2(3) . . ?
N312 C311 C39 116.8(2) . . ?
C316 C311 C39 120.9(3) . . ?
C311 N312 C313 118.4(2) . . ?
C311 N312 Cu3 102.47(18) . . ?
C313 N312 Cu3 131.36(18) . . ?
N312 C313 C314 121.8(3) . . ?
N312 C313 C317 118.2(2) . . ?
C314 C313 C317 120.0(3) . . ?
C315 C314 C313 119.3(3) . . ?
C315 C314 H31A 120.3 . . ?
C313 C314 H31A 120.3 . . ?
C316 C315 C314 119.3(3) . . ?
C316 C315 H31B 120.3 . . ?
C314 C315 H31B 120.3 . . ?
C315 C316 C311 118.9(3) . . ?
C315 C316 H31C 120.5 . . ?
C311 C316 H31C 120.5 . . ?
O318 C317 N319 126.9(3) . . ?
O318 C317 C313 118.4(3) . . ?
N319 C317 C313 114.7(2) . . ?
C317 N319 C320 117.1(2) . . ?
C317 N319 Cu1 121.78(19) . . ?
C320 N319 Cu1 120.21(18) . . ?
N319 C320 C321 110.9(2) . . ?
N319 C320 H32B 109.5 . . ?
C321 C320 H32B 109.5 . . ?
N319 C320 H32C 109.5 . . ?
C321 C320 H32C 109.5 . . ?
H32B C320 H32C 108.0 . . ?
N322 C321 C326 121.4(3) . . ?
N322 C321 C320 116.9(2) . . ?
C326 C321 C320 121.7(3) . . ?
C321 N322 C323 118.2(3) . . ?
C321 N322 Cu1 110.76(19) . . ?
C323 N322 Cu1 128.0(2) . . ?
N322 C323 C324 123.4(3) . . ?
N322 C323 H32D 118.3 . . ?
C324 C323 H32D 118.3 . . ?
C325 C324 C323 118.2(3) . . ?
C325 C324 H32E 120.9 . . ?
C323 C324 H32E 120.9 . . ?
C324 C325 C326 118.7(3) . . ?
C324 C325 H32F 120.6 . . ?
C326 C325 H32F 120.6 . . ?
C321 C326 C325 120.0(3) . . ?
C321 C326 H32G 120.0 . . ?
C325 C326 H32G 120.0 . . ?
O01 C02 C03 127.6(7) . . ?
O01 C02 H02A 105.4 . . ?
C03 C02 H02A 105.4 . . ?
O01 C02 H02B 105.4 . . ?
C03 C02 H02B 105.4 . . ?
H02A C02 H02B 106.0 . . ?
C02 C03 H03I 109.5 . . ?
C02 C03 H03J 109.5 . . ?
H03I C03 H03J 109.5 . . ?
C02 C03 H03K 109.5 . . ?
H03I C03 H03K 109.5 . . ?
H03J C03 H03K 109.5 . . ?
O011 C012 C013 158.5(12) . . ?
O011 C012 H01A 96.6 . . ?
C013 C012 H01A 96.6 . . ?
O011 C012 H01E 96.6 . . ?
C013 C012 H01E 96.6 . . ?
H01A C012 H01E 103.5 . . ?
H01H C016 H01I 109.5 . . ?
H01H C016 H01J 109.5 . . ?
H01I C016 H01J 109.5 . . ?
C022 C023 H02C 109.5 . . ?
C022 C023 H02D 109.5 . . ?
H02C C023 H02D 109.5 . . ?
C022 C023 H02E 109.5 . . ?
H02C C023 H02E 109.5 . . ?
H02D C023 H02E 109.5 . . ?
O021 C022 C023 118.5(5) . . ?
O021 C022 H02F 107.7 . . ?
C023 C022 H02F 107.7 . . ?
O021 C022 H02G 107.7 . . ?
C023 C022 H02G 107.7 . . ?
H02F C022 H02G 107.1 . . ?
C032 C033 H03A 109.5 . . ?
C032 C033 H03B 109.5 . . ?
H03A C033 H03B 109.5 . . ?
C032 C033 H03C 109.5 . . ?
H03A C033 H03C 109.5 . . ?
H03B C033 H03C 109.5 . . ?
C033 C032 O031 121.1(5) . . ?
C033 C032 H03F 107.0 . . ?
O031 C032 H03F 107.0 . . ?
C033 C032 H03H 107.0 . . ?
O031 C032 H03H 107.0 . . ?
H03F C032 H03H 106.8 . . ?
C032 O031 H03G 109.5 . . ?

loop_
_geom_bond_atom_site_label_1
_geom_bond_atom_site_label_2
_geom_bond_distance
_geom_bond_site_symmetry_2
_geom_bond_publ_flag
Cu1 N48 1.907(2) . ?
Cu1 N319 1.944(2) . ?
Cu1 N41 2.068(2) . ?
Cu1 N322 2.243(2) . ?
Cu1 N412 2.265(2) . ?
Cu2 N219 1.902(2) . ?
Cu2 N18 1.930(2) . ?
Cu2 N222 2.083(2) . ?
Cu2 N11 2.146(2) . ?
Cu2 N212 2.420(3) . ?
Cu3 N38 1.905(2) . ?
Cu3 N419 1.925(2) . ?
Cu3 N31 2.088(2) . ?
Cu3 N422 2.163(2) . ?
Cu3 N312 2.420(2) . ?
Cu4 N119 1.903(2) . ?
Cu4 N28 1.930(2) . ?
Cu4 N122 2.086(3) . ?
Cu4 N21 2.163(2) . ?
Cu4 N112 2.456(2) . ?
N41 C42 1.337(3) . ?
N41 C46 1.348(3) . ?
C42 C43 1.381(4) . ?
C42 H42A 0.9500 . ?
C43 C44 1.380(5) . ?
C43 H43A 0.9500 . ?
C44 C45 1.381(5) . ?
C44 H44A 0.9500 . ?
C45 C46 1.395(4) . ?
C45 H45A 0.9500 . ?
C46 C47 1.496(4) . ?
C47 N48 1.451(3) . ?
C47 H47A 0.9900 . ?
C47 H47B 0.9900 . ?
N48 C49 1.319(3) . ?
C49 O410 1.242(3) . ?
C49 C411 1.507(4) . ?
C411 N412 1.349(3) . ?
C411 C416 1.384(4) . ?
N412 C413 1.355(3) . ?
C413 C414 1.379(4) . ?
C413 C417 1.514(4) . ?
C414 C415 1.384(4) . ?
C414 H41A 0.9500 . ?
C415 C416 1.381(4) . ?
C415 H41B 0.9500 . ?
C416 H41C 0.9500 . ?
C417 O418 1.251(3) . ?
C417 N419 1.317(4) . ?
N419 C420 1.463(3) . ?
C420 C421 1.498(4) . ?
C420 H42B 0.9900 . ?
C420 H42C 0.9900 . ?
C421 N422 1.341(3) . ?
C421 C426 1.387(4) . ?
N422 C423 1.344(4) . ?
C423 C424 1.371(4) . ?
C423 H42D 0.9500 . ?
C424 C425 1.389(4) . ?
C424 H42E 0.9500 . ?
C425 C426 1.387(4) . ?
C425 H42F 0.9500 . ?
C426 H42G 0.9500 . ?
N11 C16 1.333(4) . ?
N11 C12 1.344(4) . ?
C12 C13 1.358(4) . ?
C12 H12A 0.9500 . ?
C13 C14 1.376(5) . ?
C13 H13A 0.9500 . ?
C14 C15 1.377(5) . ?
C14 H14A 0.9500 . ?
C15 C16 1.375(4) . ?
C15 H15A 0.9500 . ?
C16 C17 1.507(4) . ?
C17 N18 1.452(4) . ?
C17 H17A 0.9900 . ?
C17 H17B 0.9900 . ?
N18 C19 1.318(4) . ?
C19 O110 1.261(3) . ?
C19 C111 1.498(4) . ?
C111 N112 1.345(4) . ?
C111 C116 1.383(4) . ?
N112 C113 1.349(4) . ?
C113 C114 1.382(4) . ?
C113 C117 1.501(4) . ?
C114 C115 1.373(5) . ?
C114 H11A 0.9500 . ?
C115 C116 1.380(5) . ?
C115 H11B 0.9500 . ?
C116 H11C 0.9500 . ?
C117 O118 1.249(3) . ?
C117 N119 1.327(4) . ?
N119 C120 1.452(4) . ?
C120 C121 1.501(4) . ?
C120 H12B 0.9900 . ?
C120 H12C 0.9900 . ?
C121 N122 1.344(3) . ?
C121 C126 1.393(4) . ?
N122 C123 1.348(4) . ?
C123 C124 1.371(4) . ?
C123 H12D 0.9500 . ?
C124 C125 1.389(4) . ?
C124 H12E 0.9500 . ?
C125 C126 1.382(5) . ?
C125 H12F 0.9500 . ?
C126 H12G 0.9500 . ?
N21 C26 1.339(3) . ?
N21 C22 1.347(3) . ?
C22 C23 1.364(4) . ?
C22 H22A 0.9500 . ?
C23 C24 1.383(4) . ?
C23 H23A 0.9500 . ?
C24 C25 1.382(4) . ?
C24 H24A 0.9500 . ?
C25 C26 1.397(4) . ?
C25 H25A 0.9500 . ?
C26 C27 1.498(4) . ?
C27 N28 1.460(3) . ?
C27 H27A 0.9900 . ?
C27 H27B 0.9900 . ?
N28 C29 1.313(3) . ?
C29 O210 1.250(3) . ?
C29 C211 1.516(4) . ?
C211 N212 1.348(4) . ?
C211 C216 1.385(4) . ?
N212 C213 1.348(4) . ?
C213 C214 1.381(4) . ?
C213 C217 1.507(5) . ?
C214 C215 1.382(5) . ?
C214 H21A 0.9500 . ?
C215 C216 1.388(4) . ?
C215 H21B 0.9500 . ?
C216 H21C 0.9500 . ?
C217 O218 1.248(3) . ?
C217 N219 1.312(4) . ?
N219 C220 1.459(4) . ?
C220 C221 1.490(5) . ?
C220 H22B 0.9900 . ?
C220 H22C 0.9900 . ?
C221 N222 1.346(4) . ?
C221 C226 1.403(4) . ?
N222 C223 1.342(4) . ?
C223 C224 1.377(4) . ?
C223 H22D 0.9500 . ?
C224 C225 1.369(5) . ?
C224 H22E 0.9500 . ?
C225 C226 1.371(5) . ?
C225 H22F 0.9500 . ?
C226 H22G 0.9500 . ?
N31 C32 1.348(4) . ?
N31 C36 1.348(3) . ?
C32 C33 1.371(4) . ?
C32 H32A 0.9500 . ?
C33 C34 1.378(5) . ?
C33 H33A 0.9500 . ?
C34 C35 1.382(5) . ?
C34 H34A 0.9500 . ?
C35 C36 1.391(4) . ?
C35 H35A 0.9500 . ?
C36 C37 1.486(4) . ?
C37 N38 1.459(4) . ?
C37 H37A 0.9900 . ?
C37 H37B 0.9900 . ?
N38 C39 1.315(4) . ?
C39 O310 1.252(3) . ?
C39 C311 1.504(4) . ?
C311 N312 1.343(4) . ?
C311 C316 1.396(4) . ?
N312 C313 1.350(4) . ?
C313 C314 1.386(4) . ?
C313 C317 1.504(4) . ?
C314 C315 1.382(5) . ?
C314 H31A 0.9500 . ?
C315 C316 1.368(5) . ?
C315 H31B 0.9500 . ?
C316 H31C 0.9500 . ?
C317 O318 1.259(3) . ?
C317 N319 1.315(4) . ?
N319 C320 1.458(3) . ?
C320 C321 1.506(4) . ?
C320 H32B 0.9900 . ?
C320 H32C 0.9900 . ?
C321 N322 1.332(3) . ?
C321 C326 1.379(4) . ?
N322 C323 1.346(4) . ?
C323 C324 1.375(5) . ?
C323 H32D 0.9500 . ?
C324 C325 1.373(5) . ?
C324 H32E 0.9500 . ?
C325 C326 1.382(5) . ?
C325 H32F 0.9500 . ?
C326 H32G 0.9500 . ?
O01 C02 1.164(7) . ?
C02 C03 1.461(6) . ?
C02 H02A 0.9900 . ?
C02 H02B 0.9900 . ?
C03 H03I 0.9800 . ?
C03 H03J 0.9800 . ?
C03 H03K 0.9800 . ?
O011 C012 1.284(11) . ?
C012 C013 1.466(19) . ?
C012 H01A 0.9900 . ?
C012 H01E 0.9900 . ?
C013 H01B 0.9800 . ?
C013 H01C 0.9800 . ?
C013 H01D 0.9800 . ?
O014 H01F 0.8400 . ?
C016 H01H 0.9800 . ?
C016 H01I 0.9800 . ?
C016 H01J 0.9800 . ?
C023 C022 1.492(6) . ?
C023 H02C 0.9800 . ?
C023 H02D 0.9800 . ?
C023 H02E 0.9800 . ?
C022 O021 1.243(6) . ?
C022 H02F 0.9900 . ?
C022 H02G 0.9900 . ?
C033 C032 1.326(6) . ?
C033 H03A 0.9800 . ?
C033 H03B 0.9800 . ?
C033 H03C 0.9800 . ?
C032 O031 1.358(6) . ?
C032 H03F 0.9900 . ?
C032 H03H 0.9900 . ?
O031 H03G 0.8400 . ?
